data_4088364
loop_
_publ_author_name
'Wurm, Thomas'
'Mulks, Florian'
'B\"ohling, Constantin R. N.'
'Riedel, Dominic'
'Zargaran, Poorya'
'Rudolph, Matthias'
'Rominger, Frank'
'Hashmi, A. Stephen K.'

_publ_section_title
;
 Synthesis of Different Classes of Six-Membered Gold(I) NHC Complexes by
 the Isonitrile Route
;
_journal_issue 8
_journal_name_full Organometallics
_journal_page_first 1070
_journal_paper_doi 10.1021/acs.organomet.6b00023
_journal_volume 35
_journal_year 2016
_chemical_formula_sum 'C31 H52 Au Cl N2 O'
_chemical_formula_weight 701.16
_chemical_name_common '17c in manuscript'
_space_group_IT_number 2
_space_group_name_Hall '-P 1'
_space_group_name_H-M_alt 'P -1'
_symmetry_cell_setting triclinic
_symmetry_space_group_name_H-M 'P -1'
_atom_sites_solution_hydrogens geom
_atom_sites_solution_primary direct
_atom_sites_solution_secondary difmap
_audit_creation_method SHELXL-97
_cell_angle_alpha 90.397(1)
_cell_angle_beta 102.347(1)
_cell_angle_gamma 115.982(1)
_cell_formula_units_Z 2
_cell_length_a 9.1640(5)
_cell_length_b 10.1233(5)
_cell_length_c 19.4137(10)
_cell_measurement_reflns_used 9812
_cell_measurement_temperature 200(2)
_cell_measurement_theta_max 30.59
_cell_measurement_theta_min 2.25
_cell_volume 1571.12(14)
_computing_cell_refinement 'Bruker SAINT'
_computing_data_collection 'Bruker APEX2'
_computing_data_reduction 'Bruker SAINT'
_computing_molecular_graphics 'Bruker SHELXTL'
_computing_publication_material 'Bruker SHELXTL'
_computing_structure_refinement 'SHELXL-97 (Sheldrick, 2008)'
_computing_structure_solution 'SHELXS-97 (Sheldrick, 2008)'
_diffrn_ambient_temperature 200(2)
_diffrn_measured_fraction_theta_full 0.987
_diffrn_measured_fraction_theta_max 0.987
_diffrn_measurement_device_type 'Bruker APEX-II CCD'
_diffrn_measurement_method '\f and \w scans'
_diffrn_radiation_monochromator mirror
_diffrn_radiation_source 'ImuS microsource'
_diffrn_radiation_type MoK\a
_diffrn_radiation_wavelength 0.71073
_diffrn_reflns_av_R_equivalents 0.0312
_diffrn_reflns_av_sigmaI/netI 0.0273
_diffrn_reflns_limit_h_max 13
_diffrn_reflns_limit_h_min -13
_diffrn_reflns_limit_k_max 14
_diffrn_reflns_limit_k_min -14
_diffrn_reflns_limit_l_max 27
_diffrn_reflns_limit_l_min -27
_diffrn_reflns_number 42417
_diffrn_reflns_theta_full 30.65
_diffrn_reflns_theta_max 30.65
_diffrn_reflns_theta_min 2.16
_exptl_absorpt_coefficient_mu 4.791
_exptl_absorpt_correction_T_max 0.7303
_exptl_absorpt_correction_T_min 0.5535
_exptl_absorpt_correction_type multi-scan
_exptl_absorpt_process_details
;
Sheldrick, G. M. (2008). <i>SADABS</i>. University of G\"ottingen, Germany.
;
_exptl_crystal_colour colourless
_exptl_crystal_density_diffrn 1.482
_exptl_crystal_density_method 'not measured'
_exptl_crystal_description polyhedron
_exptl_crystal_F_000 712
_exptl_crystal_size_max 0.14
_exptl_crystal_size_mid 0.09
_exptl_crystal_size_min 0.07
_refine_diff_density_max 0.786
_refine_diff_density_min -0.824
_refine_diff_density_rms 0.080
_refine_ls_extinction_method none
_refine_ls_goodness_of_fit_ref 1.036
_refine_ls_hydrogen_treatment constr
_refine_ls_matrix_type full
_refine_ls_number_parameters 364
_refine_ls_number_reflns 9593
_refine_ls_number_restraints 12
_refine_ls_restrained_S_all 1.036
_refine_ls_R_factor_all 0.0305
_refine_ls_R_factor_gt 0.0235
_refine_ls_shift/su_max 0.003
_refine_ls_shift/su_mean 0.000
_refine_ls_structure_factor_coef Fsqd
_refine_ls_weighting_details 'calc w=1/[\s^2^(Fo^2^)+(0.0159P)^2^+0.9502P] where P=(Fo^2^+2Fc^2^)/3'
_refine_ls_weighting_scheme calc
_refine_ls_wR_factor_gt 0.0451
_refine_ls_wR_factor_ref 0.0469
_reflns_number_gt 8456
_reflns_number_total 9593
_reflns_threshold_expression >2sigma(I)
_cod_data_source_file om6b00023_si_003.cif
_cod_data_source_block fmu3
_cod_depositor_comments
;
The following automatic conversions were performed:

data item '_symmetry_cell_setting' value 'Triclinic' was changed to
'triclinic' in accordance with the
/home/saulius/struct/COD-crude-data/automatic-downloads/DataCite-retrospective/ACS/depositions/lib/dictionaries/cif_core.dic
dictionary named 'cif_core.dic' version 2.4.2 last updated on
2011-04-26.

Automatic conversion script
Id: cif_fix_values 6909 2019-04-08 15:41:33Z antanas 
;
_cod_original_sg_symbol_H-M P-1
_cod_database_code 4088364

loop_
_symmetry_equiv_pos_as_xyz
'x, y, z'
'-x, -y, -z'

loop_
_atom_site_label
_atom_site_type_symbol
_atom_site_fract_x
_atom_site_fract_y
_atom_site_fract_z
_atom_site_U_iso_or_equiv
_atom_site_adp_type
_atom_site_occupancy
_atom_site_symmetry_multiplicity
_atom_site_calc_flag
_atom_site_refinement_flags
_atom_site_disorder_assembly
_atom_site_disorder_group
Au1 Au 0.160649(11) 0.462241(9) 0.217145(4) 0.03058(3) Uani 1 1 d . . .
Cl1 Cl 0.12089(13) 0.66864(9) 0.20488(5) 0.0749(3) Uani 1 1 d . . .
C1 C 0.1834(3) 0.2752(2) 0.22494(11) 0.0281(4) Uani 1 1 d D A .
N2 N 0.2817(3) 0.2512(2) 0.27920(10) 0.0379(5) Uani 1 1 d D . .
C3 C 0.2957(16) 0.1113(10) 0.2779(6) 0.041(3) Uani 0.560(4) 1 d PD A 1
H3A H 0.2111 0.0388 0.3003 0.050 Uiso 0.560(4) 1 calc PR A 1
H3B H 0.4076 0.1296 0.3062 0.050 Uiso 0.560(4) 1 calc PR A 1
C4 C 0.2705(5) 0.0458(5) 0.2030(3) 0.0411(12) Uani 0.560(4) 1 d PD A 1
H4A H 0.3595 0.1134 0.1809 0.049 Uiso 0.560(4) 1 calc PR A 1
H4B H 0.2742 -0.0504 0.2040 0.049 Uiso 0.560(4) 1 calc PR A 1
C5 C 0.1024(9) 0.0257(8) 0.1617(4) 0.0309(18) Uani 0.560(4) 1 d PD A 1
H5 H 0.0868 -0.0029 0.1103 0.037 Uiso 0.560(4) 1 calc PR A 1
O5 O -0.0309(4) -0.0818(4) 0.1877(2) 0.0456(10) Uani 0.560(4) 1 d PD A 1
H5A H -0.0141 -0.1563 0.1951 0.068 Uiso 0.560(4) 1 calc PR A 1
N6 N 0.0897(2) 0.16555(19) 0.17091(9) 0.0281(4) Uani 1 1 d D . .
C11 C 0.3913(3) 0.3665(3) 0.33940(12) 0.0370(5) Uani 1 1 d . A .
H11 H 0.3619 0.4506 0.3343 0.044 Uiso 1 1 calc R . .
C12 C 0.5767(3) 0.4258(3) 0.33799(15) 0.0461(6) Uani 1 1 d . . .
H12A H 0.6466 0.4821 0.3847 0.055 Uiso 1 1 calc R A .
H12B H 0.6003 0.3406 0.3317 0.055 Uiso 1 1 calc R . .
C13 C 0.6293(4) 0.5247(3) 0.28042(16) 0.0526(7) Uani 1 1 d . A .
H13A H 0.5552 0.4701 0.2341 0.063 Uiso 1 1 calc R . .
H13B H 0.7444 0.5435 0.2795 0.063 Uiso 1 1 calc R . .
C14 C 0.6259(4) 0.6734(3) 0.28774(15) 0.0520(7) Uani 1 1 d . . .
H14A H 0.6668 0.7294 0.2486 0.062 Uiso 1 1 calc R A .
H14B H 0.5085 0.6554 0.2824 0.062 Uiso 1 1 calc R . .
C15 C 0.7301(4) 0.7674(3) 0.35777(17) 0.0590(8) Uani 1 1 d . A .
H15A H 0.8460 0.7805 0.3642 0.071 Uiso 1 1 calc R . .
H15B H 0.6854 0.7130 0.3966 0.071 Uiso 1 1 calc R . .
C16 C 0.7357(4) 0.9207(3) 0.3651(2) 0.0681(9) Uani 1 1 d . . .
H16A H 0.8116 0.9742 0.4113 0.082 Uiso 1 1 calc R A .
H16B H 0.7853 0.9765 0.3275 0.082 Uiso 1 1 calc R . .
C17 C 0.5695(4) 0.9227(3) 0.36035(18) 0.0622(8) Uani 1 1 d . A .
H17A H 0.5037 0.8924 0.3105 0.075 Uiso 1 1 calc R . .
H17B H 0.5912 1.0257 0.3729 0.075 Uiso 1 1 calc R . .
C18 C 0.4644(4) 0.8241(4) 0.40734(17) 0.0602(8) Uani 1 1 d . . .
H18A H 0.4224 0.7196 0.3883 0.072 Uiso 1 1 calc R A .
H18B H 0.5371 0.8397 0.4554 0.072 Uiso 1 1 calc R . .
C19 C 0.3174(5) 0.8497(4) 0.41358(18) 0.0688(10) Uani 1 1 d . A .
H19A H 0.2519 0.8443 0.3650 0.083 Uiso 1 1 calc R . .
H19B H 0.3611 0.9517 0.4365 0.083 Uiso 1 1 calc R . .
C20 C 0.1988(5) 0.7453(4) 0.45440(18) 0.0721(10) Uani 1 1 d . . .
H20A H 0.1187 0.7829 0.4605 0.086 Uiso 1 1 calc R A .
H20B H 0.2641 0.7457 0.5022 0.086 Uiso 1 1 calc R . .
C21 C 0.1005(4) 0.5859(4) 0.41873(18) 0.0689(10) Uani 1 1 d . A .
H21A H -0.0122 0.5431 0.4282 0.083 Uiso 1 1 calc R . .
H21B H 0.0862 0.5872 0.3668 0.083 Uiso 1 1 calc R . .
C22 C 0.1801(4) 0.4870(4) 0.44254(15) 0.0585(8) Uani 1 1 d . . .
H22A H 0.1798 0.4738 0.4930 0.070 Uiso 1 1 calc R A .
H22B H 0.2981 0.5358 0.4392 0.070 Uiso 1 1 calc R . .
C23 C 0.0915(4) 0.3349(4) 0.39891(15) 0.0598(9) Uani 1 1 d . A .
H23A H -0.0220 0.2815 0.4072 0.072 Uiso 1 1 calc R . .
H23B H 0.0788 0.3488 0.3479 0.072 Uiso 1 1 calc R . .
C24 C 0.1817(4) 0.2399(4) 0.41587(16) 0.0635(9) Uani 1 1 d . . .
H24A H 0.1794 0.2142 0.4649 0.076 Uiso 1 1 calc R A .
H24B H 0.1185 0.1465 0.3836 0.076 Uiso 1 1 calc R . .
C25 C 0.3617(4) 0.3085(3) 0.40992(14) 0.0521(7) Uani 1 1 d . A .
H25A H 0.4037 0.2336 0.4182 0.062 Uiso 1 1 calc R . .
H25B H 0.4292 0.3913 0.4483 0.062 Uiso 1 1 calc R . .
C31 C -0.0041(3) 0.1971(2) 0.10896(11) 0.0279(4) Uani 1 1 d . A .
C32 C 0.0769(3) 0.2588(3) 0.05528(12) 0.0348(5) Uani 1 1 d . . .
C33 C -0.0154(3) 0.2874(3) -0.00441(13) 0.0469(6) Uani 1 1 d . A .
H33 H 0.0362 0.3305 -0.0415 0.056 Uiso 1 1 calc R . .
C34 C -0.1807(4) 0.2538(3) -0.01020(14) 0.0533(7) Uani 1 1 d . . .
H34 H -0.2424 0.2724 -0.0516 0.064 Uiso 1 1 calc R A .
C35 C -0.2570(3) 0.1936(3) 0.04344(14) 0.0473(6) Uani 1 1 d . A .
H35 H -0.3709 0.1717 0.0386 0.057 Uiso 1 1 calc R . .
C36 C -0.1709(3) 0.1640(3) 0.10468(12) 0.0337(5) Uani 1 1 d . . .
C37 C 0.2601(3) 0.2990(3) 0.06118(14) 0.0415(6) Uani 1 1 d . A .
H37 H 0.3025 0.2670 0.1066 0.050 Uiso 1 1 calc R . .
C39 C -0.2553(3) 0.1035(3) 0.16466(14) 0.0437(6) Uani 1 1 d . A .
H39 H -0.1753 0.0839 0.2018 0.052 Uiso 1 1 calc R . .
C371 C 0.2802(4) 0.2166(4) 0.00037(18) 0.0608(8) Uani 1 1 d . . .
H37A H 0.3990 0.2438 0.0056 0.091 Uiso 1 1 calc R A .
H37B H 0.2362 0.2435 -0.0450 0.091 Uiso 1 1 calc R . .
H37C H 0.2184 0.1098 0.0015 0.091 Uiso 1 1 calc R . .
C372 C 0.3639(4) 0.4667(3) 0.06496(17) 0.0578(8) Uani 1 1 d . . .
H37D H 0.4813 0.4902 0.0688 0.087 Uiso 1 1 calc R A .
H37E H 0.3549 0.5154 0.1066 0.087 Uiso 1 1 calc R . .
H37F H 0.3219 0.5018 0.0219 0.087 Uiso 1 1 calc R . .
C391 C -0.4141(4) -0.0420(3) 0.13999(17) 0.0565(7) Uani 1 1 d . . .
H39A H -0.4639 -0.0774 0.1802 0.085 Uiso 1 1 calc R A .
H39B H -0.3863 -0.1158 0.1211 0.085 Uiso 1 1 calc R . .
H39C H -0.4940 -0.0262 0.1028 0.085 Uiso 1 1 calc R . .
C392 C -0.2939(4) 0.2184(4) 0.19864(19) 0.0691(10) Uani 1 1 d . . .
H39D H -0.1909 0.3112 0.2140 0.104 Uiso 1 1 calc R A .
H39E H -0.3393 0.1812 0.2397 0.104 Uiso 1 1 calc R . .
H39F H -0.3761 0.2363 0.1638 0.104 Uiso 1 1 calc R . .
C3B C 0.281(2) 0.1059(12) 0.2856(10) 0.070(7) Uani 0.440(4) 1 d PD A 2
H3B1 H 0.3125 0.0934 0.3362 0.084 Uiso 0.440(4) 1 calc PR A 2
H3B2 H 0.3622 0.0987 0.2615 0.084 Uiso 0.440(4) 1 calc PR A 2
C4B C 0.1060(9) -0.0134(6) 0.2515(3) 0.0477(17) Uani 0.440(4) 1 d PD A 2
H4B1 H 0.1027 -0.1123 0.2542 0.057 Uiso 0.440(4) 1 calc PR A 2
H4B2 H 0.0249 -0.0088 0.2768 0.057 Uiso 0.440(4) 1 calc PR A 2
C5B C 0.0614(13) 0.0117(10) 0.1756(5) 0.030(2) Uani 0.440(4) 1 d PD A 2
H5B H -0.0582 -0.0577 0.1534 0.036 Uiso 0.440(4) 1 calc PR A 2
O5B O 0.1661(6) -0.0032(5) 0.1353(3) 0.0504(13) Uani 0.440(4) 1 d PD A 2
H5B1 H 0.1530 -0.0908 0.1333 0.076 Uiso 0.440(4) 1 calc PR A 2

loop_
_atom_site_aniso_label
_atom_site_aniso_U_11
_atom_site_aniso_U_22
_atom_site_aniso_U_33
_atom_site_aniso_U_23
_atom_site_aniso_U_13
_atom_site_aniso_U_12
Au1 0.04251(5) 0.02376(4) 0.02648(4) 0.00202(3) -0.00042(3) 0.01976(4)
Cl1 0.1230(8) 0.0446(4) 0.0674(5) 0.0038(3) -0.0060(5) 0.0598(5)
C1 0.0310(11) 0.0246(10) 0.0274(10) 0.0034(8) 0.0012(8) 0.0140(9)
N2 0.0443(11) 0.0247(9) 0.0377(10) 0.0003(8) -0.0098(8) 0.0183(9)
C3 0.045(5) 0.032(5) 0.048(5) 0.009(4) -0.004(4) 0.025(4)
C4 0.030(2) 0.027(2) 0.070(3) 0.005(2) 0.007(2) 0.0197(18)
C5 0.026(3) 0.022(2) 0.042(4) 0.001(2) 0.007(2) 0.010(2)
O5 0.0341(18) 0.0285(18) 0.076(3) 0.0128(16) 0.0136(16) 0.0150(15)
N6 0.0312(9) 0.0245(9) 0.0292(9) -0.0006(7) -0.0006(7) 0.0167(8)
C11 0.0404(13) 0.0288(11) 0.0329(11) -0.0008(9) -0.0075(9) 0.0151(10)
C12 0.0350(13) 0.0473(15) 0.0510(15) -0.0036(12) -0.0074(11) 0.0222(12)
C13 0.0390(14) 0.0611(19) 0.0542(17) -0.0012(14) 0.0059(12) 0.0219(14)
C14 0.0422(15) 0.0554(17) 0.0498(16) 0.0138(13) 0.0113(12) 0.0140(13)
C15 0.0453(16) 0.0522(18) 0.0632(19) 0.0040(14) 0.0015(14) 0.0128(14)
C16 0.060(2) 0.0392(16) 0.080(2) 0.0085(15) 0.0064(17) 0.0049(15)
C17 0.078(2) 0.0411(16) 0.0629(19) 0.0143(14) 0.0085(16) 0.0266(16)
C18 0.083(2) 0.0552(18) 0.0500(17) 0.0116(14) 0.0134(16) 0.0386(17)
C19 0.103(3) 0.066(2) 0.0558(19) 0.0055(16) 0.0103(18) 0.058(2)
C20 0.093(3) 0.101(3) 0.0517(18) 0.0077(19) 0.0217(18) 0.068(2)
C21 0.0565(19) 0.109(3) 0.0527(18) 0.0173(19) 0.0194(15) 0.045(2)
C22 0.0475(16) 0.088(2) 0.0366(14) 0.0151(14) 0.0121(12) 0.0262(16)
C23 0.0405(15) 0.075(2) 0.0393(15) 0.0081(14) 0.0102(12) 0.0036(15)
C24 0.063(2) 0.063(2) 0.0423(16) 0.0173(14) 0.0063(14) 0.0106(16)
C25 0.0605(18) 0.0465(15) 0.0361(13) 0.0094(11) -0.0060(12) 0.0203(14)
C31 0.0306(11) 0.0275(10) 0.0257(10) -0.0024(8) -0.0001(8) 0.0163(9)
C32 0.0348(12) 0.0362(12) 0.0303(11) -0.0007(9) 0.0038(9) 0.0151(10)
C33 0.0507(16) 0.0523(16) 0.0324(12) 0.0116(11) 0.0064(11) 0.0200(13)
C34 0.0524(17) 0.0665(19) 0.0378(14) 0.0103(13) -0.0059(12) 0.0313(15)
C35 0.0365(13) 0.0638(18) 0.0452(14) 0.0062(13) -0.0016(11) 0.0309(13)
C36 0.0338(12) 0.0396(13) 0.0315(11) 0.0002(9) 0.0031(9) 0.0220(10)
C37 0.0367(13) 0.0465(15) 0.0393(13) 0.0026(11) 0.0126(10) 0.0152(11)
C39 0.0369(13) 0.0612(17) 0.0381(13) 0.0005(12) 0.0092(10) 0.0267(13)
C371 0.0527(17) 0.068(2) 0.066(2) -0.0082(16) 0.0221(15) 0.0270(16)
C372 0.0485(16) 0.0513(17) 0.0613(19) 0.0000(14) 0.0221(14) 0.0076(14)
C391 0.0524(17) 0.0594(19) 0.0576(18) 0.0036(14) 0.0217(14) 0.0212(15)
C392 0.0582(19) 0.073(2) 0.080(2) -0.0153(18) 0.0300(17) 0.0271(17)
C3B 0.086(12) 0.026(7) 0.072(9) -0.011(6) -0.041(8) 0.029(7)
C4B 0.080(5) 0.027(3) 0.042(3) 0.004(2) 0.005(3) 0.034(3)
C5B 0.036(5) 0.023(4) 0.033(4) 0.000(3) 0.005(3) 0.015(4)
O5B 0.066(3) 0.042(2) 0.059(3) 0.000(2) 0.022(2) 0.035(2)

loop_
_atom_type_symbol
_atom_type_description
_atom_type_scat_dispersion_real
_atom_type_scat_dispersion_imag
_atom_type_scat_source
C C 0.0033 0.0016 'International Tables Vol C Tables 4.2.6.8 and 6.1.1.4'
H H 0.0000 0.0000 'International Tables Vol C Tables 4.2.6.8 and 6.1.1.4'
N N 0.0061 0.0033 'International Tables Vol C Tables 4.2.6.8 and 6.1.1.4'
O O 0.0106 0.0060 'International Tables Vol C Tables 4.2.6.8 and 6.1.1.4'
Cl Cl 0.1484 0.1585 'International Tables Vol C Tables 4.2.6.8 and 6.1.1.4'
Au Au -2.0133 8.8022 'International Tables Vol C Tables 4.2.6.8 and 6.1.1.4'

loop_
_geom_angle_atom_site_label_1
_geom_angle_atom_site_label_2
_geom_angle_atom_site_label_3
_geom_angle
C1 Au1 Cl1 177.04(6)
N2 C1 N6 118.51(19)
N2 C1 Au1 124.77(15)
N6 C1 Au1 116.71(14)
C1 N2 C3B 122.3(5)
C1 N2 C3 120.3(4)
C3B N2 C3 8.4(15)
C1 N2 C11 121.91(18)
C3B N2 C11 115.6(5)
C3 N2 C11 117.6(4)
N2 C3 C4 112.7(7)
N2 C3 H3A 109.1
C4 C3 H3A 109.1
N2 C3 H3B 109.1
C4 C3 H3B 109.1
H3A C3 H3B 107.8
C5 C4 C3 106.9(6)
C5 C4 H4A 110.3
C3 C4 H4A 110.3
C5 C4 H4B 110.3
C3 C4 H4B 110.3
H4A C4 H4B 108.6
O5 C5 N6 105.1(4)
O5 C5 C4 112.1(6)
N6 C5 C4 109.4(5)
O5 C5 H5 110.0
N6 C5 H5 110.0
C4 C5 H5 110.0
C1 N6 C31 118.25(17)
C1 N6 C5B 123.3(4)
C31 N6 C5B 118.0(4)
C1 N6 C5 125.4(3)
C31 N6 C5 114.9(3)
C5B N6 C5 18.7(4)
N2 C11 C25 111.0(2)
N2 C11 C12 111.1(2)
C25 C11 C12 111.2(2)
N2 C11 H11 107.8
C25 C11 H11 107.8
C12 C11 H11 107.8
C13 C12 C11 115.1(2)
C13 C12 H12A 108.5
C11 C12 H12A 108.5
C13 C12 H12B 108.5
C11 C12 H12B 108.5
H12A C12 H12B 107.5
C12 C13 C14 116.0(2)
C12 C13 H13A 108.3
C14 C13 H13A 108.3
C12 C13 H13B 108.3
C14 C13 H13B 108.3
H13A C13 H13B 107.4
C15 C14 C13 114.1(2)
C15 C14 H14A 108.7
C13 C14 H14A 108.7
C15 C14 H14B 108.7
C13 C14 H14B 108.7
H14A C14 H14B 107.6
C14 C15 C16 115.1(3)
C14 C15 H15A 108.5
C16 C15 H15A 108.5
C14 C15 H15B 108.5
C16 C15 H15B 108.5
H15A C15 H15B 107.5
C17 C16 C15 116.1(3)
C17 C16 H16A 108.3
C15 C16 H16A 108.3
C17 C16 H16B 108.3
C15 C16 H16B 108.3
H16A C16 H16B 107.4
C16 C17 C18 115.3(3)
C16 C17 H17A 108.4
C18 C17 H17A 108.4
C16 C17 H17B 108.4
C18 C17 H17B 108.4
H17A C17 H17B 107.5
C19 C18 C17 114.7(3)
C19 C18 H18A 108.6
C17 C18 H18A 108.6
C19 C18 H18B 108.6
C17 C18 H18B 108.6
H18A C18 H18B 107.6
C18 C19 C20 117.1(3)
C18 C19 H19A 108.0
C20 C19 H19A 108.0
C18 C19 H19B 108.0
C20 C19 H19B 108.0
H19A C19 H19B 107.3
C19 C20 C21 114.1(3)
C19 C20 H20A 108.7
C21 C20 H20A 108.7
C19 C20 H20B 108.7
C21 C20 H20B 108.7
H20A C20 H20B 107.6
C22 C21 C20 114.6(3)
C22 C21 H21A 108.6
C20 C21 H21A 108.6
C22 C21 H21B 108.6
C20 C21 H21B 108.6
H21A C21 H21B 107.6
C21 C22 C23 113.3(3)
C21 C22 H22A 108.9
C23 C22 H22A 108.9
C21 C22 H22B 108.9
C23 C22 H22B 108.9
H22A C22 H22B 107.7
C24 C23 C22 114.2(3)
C24 C23 H23A 108.7
C22 C23 H23A 108.7
C24 C23 H23B 108.7
C22 C23 H23B 108.7
H23A C23 H23B 107.6
C25 C24 C23 115.9(3)
C25 C24 H24A 108.3
C23 C24 H24A 108.3
C25 C24 H24B 108.3
C23 C24 H24B 108.3
H24A C24 H24B 107.4
C24 C25 C11 115.7(2)
C24 C25 H25A 108.3
C11 C25 H25A 108.3
C24 C25 H25B 108.3
C11 C25 H25B 108.3
H25A C25 H25B 107.4
C36 C31 C32 122.8(2)
C36 C31 N6 119.1(2)
C32 C31 N6 118.11(19)
C33 C32 C31 117.5(2)
C33 C32 C37 119.9(2)
C31 C32 C37 122.6(2)
C34 C33 C32 120.7(2)
C34 C33 H33 119.6
C32 C33 H33 119.6
C35 C34 C33 120.6(2)
C35 C34 H34 119.7
C33 C34 H34 119.7
C34 C35 C36 121.4(2)
C34 C35 H35 119.3
C36 C35 H35 119.3
C35 C36 C31 117.1(2)
C35 C36 C39 120.5(2)
C31 C36 C39 122.4(2)
C32 C37 C371 111.1(2)
C32 C37 C372 110.8(2)
C371 C37 C372 111.7(2)
C32 C37 H37 107.7
C371 C37 H37 107.7
C372 C37 H37 107.7
C36 C39 C391 112.1(2)
C36 C39 C392 110.5(2)
C391 C39 C392 110.5(2)
C36 C39 H39 107.8
C391 C39 H39 107.8
C392 C39 H39 107.8
C37 C371 H37A 109.5
C37 C371 H37B 109.5
H37A C371 H37B 109.5
C37 C371 H37C 109.5
H37A C371 H37C 109.5
H37B C371 H37C 109.5
C37 C372 H37D 109.5
C37 C372 H37E 109.5
H37D C372 H37E 109.5
C37 C372 H37F 109.5
H37D C372 H37F 109.5
H37E C372 H37F 109.5
C39 C391 H39A 109.5
C39 C391 H39B 109.5
H39A C391 H39B 109.5
C39 C391 H39C 109.5
H39A C391 H39C 109.5
H39B C391 H39C 109.5
C39 C392 H39D 109.5
C39 C392 H39E 109.5
H39D C392 H39E 109.5
C39 C392 H39F 109.5
H39D C392 H39F 109.5
H39E C392 H39F 109.5
N2 C3B C4B 108.6(9)
N2 C3B H3B1 110.0
C4B C3B H3B1 110.0
N2 C3B H3B2 110.0
C4B C3B H3B2 110.0
H3B1 C3B H3B2 108.4
C5B C4B C3B 108.2(9)
C5B C4B H4B1 110.1
C3B C4B H4B1 110.1
C5B C4B H4B2 110.1
C3B C4B H4B2 110.1
H4B1 C4B H4B2 108.4
O5B C5B N6 103.4(6)
O5B C5B C4B 112.9(7)
N6 C5B C4B 110.3(6)
O5B C5B H5B 110.0
N6 C5B H5B 110.0
C4B C5B H5B 110.0
C5B O5B H5B1 109.5

loop_
_geom_bond_atom_site_label_1
_geom_bond_atom_site_label_2
_geom_bond_distance
Au1 C1 1.997(2)
Au1 Cl1 2.2786(7)
C1 N2 1.331(3)
C1 N6 1.354(3)
N2 C3B 1.472(10)
N2 C3 1.477(8)
N2 C11 1.479(3)
C3 C4 1.522(12)
C3 H3A 0.9900
C3 H3B 0.9900
C4 C5 1.501(8)
C4 H4A 0.9900
C4 H4B 0.9900
C5 O5 1.428(7)
C5 N6 1.483(7)
C5 H5 1.0000
O5 H5A 0.8400
N6 C31 1.446(3)
N6 C5B 1.470(9)
C11 C25 1.524(4)
C11 C12 1.541(4)
C11 H11 1.0000
C12 C13 1.519(4)
C12 H12A 0.9900
C12 H12B 0.9900
C13 C14 1.526(4)
C13 H13A 0.9900
C13 H13B 0.9900
C14 C15 1.515(4)
C14 H14A 0.9900
C14 H14B 0.9900
C15 C16 1.535(4)
C15 H15A 0.9900
C15 H15B 0.9900
C16 C17 1.515(5)
C16 H16A 0.9900
C16 H16B 0.9900
C17 C18 1.518(5)
C17 H17A 0.9900
C17 H17B 0.9900
C18 C19 1.508(5)
C18 H18A 0.9900
C18 H18B 0.9900
C19 C20 1.516(5)
C19 H19A 0.9900
C19 H19B 0.9900
C20 C21 1.530(5)
C20 H20A 0.9900
C20 H20B 0.9900
C21 C22 1.499(5)
C21 H21A 0.9900
C21 H21B 0.9900
C22 C23 1.530(4)
C22 H22A 0.9900
C22 H22B 0.9900
C23 C24 1.517(5)
C23 H23A 0.9900
C23 H23B 0.9900
C24 C25 1.515(4)
C24 H24A 0.9900
C24 H24B 0.9900
C25 H25A 0.9900
C25 H25B 0.9900
C31 C36 1.397(3)
C31 C32 1.400(3)
C32 C33 1.393(3)
C32 C37 1.522(3)
C33 C34 1.377(4)
C33 H33 0.9500
C34 C35 1.376(4)
C34 H34 0.9500
C35 C36 1.392(3)
C35 H35 0.9500
C36 C39 1.520(3)
C37 C371 1.529(4)
C37 C372 1.532(4)
C37 H37 1.0000
C39 C391 1.526(4)
C39 C392 1.538(4)
C39 H39 1.0000
C371 H37A 0.9800
C371 H37B 0.9800
C371 H37C 0.9800
C372 H37D 0.9800
C372 H37E 0.9800
C372 H37F 0.9800
C391 H39A 0.9800
C391 H39B 0.9800
C391 H39C 0.9800
C392 H39D 0.9800
C392 H39E 0.9800
C392 H39F 0.9800
C3B C4B 1.516(14)
C3B H3B1 0.9900
C3B H3B2 0.9900
C4B C5B 1.497(10)
C4B H4B1 0.9900
C4B H4B2 0.9900
C5B O5B 1.416(8)
C5B H5B 1.0000
O5B H5B1 0.8400

loop_
_geom_torsion_atom_site_label_1
_geom_torsion_atom_site_label_2
_geom_torsion_atom_site_label_3
_geom_torsion_atom_site_label_4
_geom_torsion
Cl1 Au1 C1 N2 -150.4(12)
Cl1 Au1 C1 N6 28.9(14)
N6 C1 N2 C3B -5.7(12)
Au1 C1 N2 C3B 173.6(11)
N6 C1 N2 C3 3.9(8)
Au1 C1 N2 C3 -176.8(7)
N6 C1 N2 C11 178.4(2)
Au1 C1 N2 C11 -2.4(3)
C1 N2 C3 C4 29.8(11)
C3B N2 C3 C4 136(6)
C11 N2 C3 C4 -144.9(5)
N2 C3 C4 C5 -56.7(10)
C3 C4 C5 O5 -65.6(7)
C3 C4 C5 N6 50.6(7)
N2 C1 N6 C31 -174.0(2)
Au1 C1 N6 C31 6.7(3)
N2 C1 N6 C5B 14.1(5)
Au1 C1 N6 C5B -165.3(5)
N2 C1 N6 C5 -8.5(5)
Au1 C1 N6 C5 172.1(4)
O5 C5 N6 C1 99.4(5)
C4 C5 N6 C1 -21.2(7)
O5 C5 N6 C31 -94.8(5)
C4 C5 N6 C31 144.6(4)
O5 C5 N6 C5B 9.5(16)
C4 C5 N6 C5B -111(2)
C1 N2 C11 C25 126.8(3)
C3B N2 C11 C25 -49.4(11)
C3 N2 C11 C25 -58.5(7)
C1 N2 C11 C12 -109.0(3)
C3B N2 C11 C12 74.8(11)
C3 N2 C11 C12 65.6(7)
N2 C11 C12 C13 72.7(3)
C25 C11 C12 C13 -163.2(2)
C11 C12 C13 C14 66.7(3)
C12 C13 C14 C15 56.1(3)
C13 C14 C15 C16 177.1(3)
C14 C15 C16 C17 61.1(4)
C15 C16 C17 C18 49.8(4)
C16 C17 C18 C19 168.2(3)
C17 C18 C19 C20 174.6(3)
C18 C19 C20 C21 -66.7(4)
C19 C20 C21 C22 93.0(4)
C20 C21 C22 C23 -172.2(3)
C21 C22 C23 C24 172.8(3)
C22 C23 C24 C25 -55.3(4)
C23 C24 C25 C11 -53.5(4)
N2 C11 C25 C24 -52.8(3)
C12 C11 C25 C24 -176.9(3)
C1 N6 C31 C36 -94.2(2)
C5B N6 C31 C36 78.2(5)
C5 N6 C31 C36 98.9(4)
C1 N6 C31 C32 86.4(3)
C5B N6 C31 C32 -101.2(5)
C5 N6 C31 C32 -80.6(4)
C36 C31 C32 C33 0.0(3)
N6 C31 C32 C33 179.4(2)
C36 C31 C32 C37 178.1(2)
N6 C31 C32 C37 -2.5(3)
C31 C32 C33 C34 -0.9(4)
C37 C32 C33 C34 -179.0(3)
C32 C33 C34 C35 1.1(5)
C33 C34 C35 C36 -0.3(5)
C34 C35 C36 C31 -0.5(4)
C34 C35 C36 C39 177.4(3)
C32 C31 C36 C35 0.7(3)
N6 C31 C36 C35 -178.7(2)
C32 C31 C36 C39 -177.2(2)
N6 C31 C36 C39 3.4(3)
C33 C32 C37 C371 -60.4(3)
C31 C32 C37 C371 121.5(3)
C33 C32 C37 C372 64.3(3)
C31 C32 C37 C372 -113.8(3)
C35 C36 C39 C391 57.8(3)
C31 C36 C39 C391 -124.4(3)
C35 C36 C39 C392 -66.0(3)
C31 C36 C39 C392 111.8(3)
C1 N2 C3B C4B -31.0(19)
C3 N2 C3B C4B -110(6)
C11 N2 C3B C4B 145.2(9)
N2 C3B C4B C5B 58.4(15)
C1 N6 C5B O5B -104.7(6)
C31 N6 C5B O5B 83.3(7)
C5 N6 C5B O5B -1.7(15)
C1 N6 C5B C4B 16.3(9)
C31 N6 C5B C4B -155.7(5)
C5 N6 C5B C4B 119(2)
C3B C4B C5B O5B 63.6(10)
C3B C4B C5B N6 -51.5(10)
